data_7129478
loop_
_publ_author_name
'Subbarayappa, Adimurthy'
'Semwal, Rashmi'
'Bhadani, Gaurav'

_publ_section_title
;
 Pd-Catalyzed annulation of imidazo[1,2-a]pyridines with coumarins and
 indoles: Synthesis of benzofuran and indole fused heterocycles
;
_journal_name_full 'Chemical Communications'
_journal_paper_doi 10.1039/D1CC06803B
_journal_year 2022
_chemical_formula_sum 'C22 H14 Cl N3'
_chemical_formula_weight 355.81
_space_group_crystal_system monoclinic
_space_group_IT_number 7
_space_group_name_Hall 'P -2yc'
_space_group_name_H-M_alt 'P 1 c 1'
_atom_sites_solution_hydrogens geom
_audit_creation_method SHELXL-2018/3
_audit_update_record
;
2021-11-26 deposited with the CCDC.	2021-12-23 downloaded from the CCDC.
;
_cell_angle_alpha 90
_cell_angle_beta 98.212(5)
_cell_angle_gamma 90
_cell_formula_units_Z 4
_cell_length_a 17.667(2)
_cell_length_b 13.2247(15)
_cell_length_c 7.1270(7)
_cell_measurement_reflns_used 3399
_cell_measurement_temperature 150(2)
_cell_measurement_theta_max 26.08
_cell_measurement_theta_min 2.33
_cell_volume 1648.1(3)
_computing_cell_refinement 'Bruker SAINT'
_computing_data_collection 'Bruker APEX2'
_computing_data_reduction 'Bruker SAINT'
_computing_molecular_graphics 'Bruker SHELXTL'
_computing_publication_material 'Bruker SHELXTL'
_computing_structure_refinement 'SHELXL-2018/3 (Sheldrick, 2018)'
_computing_structure_solution 'SHELXT 2018/2 (Sheldrick, 2018)'
_diffrn_ambient_temperature 150(2)
_diffrn_measured_fraction_theta_full 0.999
_diffrn_measured_fraction_theta_max 0.996
_diffrn_measurement_device_type 'Bruker D8 Quest'
_diffrn_measurement_method '\f and \w scans'
_diffrn_radiation_type MoK\a
_diffrn_radiation_wavelength 0.71073
_diffrn_reflns_av_R_equivalents 0.1367
_diffrn_reflns_av_unetI/netI 0.1106
_diffrn_reflns_Laue_measured_fraction_full 0.999
_diffrn_reflns_Laue_measured_fraction_max 0.996
_diffrn_reflns_limit_h_max 22
_diffrn_reflns_limit_h_min -22
_diffrn_reflns_limit_k_max 17
_diffrn_reflns_limit_k_min -17
_diffrn_reflns_limit_l_max 9
_diffrn_reflns_limit_l_min -7
_diffrn_reflns_number 33131
_diffrn_reflns_point_group_measured_fraction_full 0.954
_diffrn_reflns_point_group_measured_fraction_max 0.935
_diffrn_reflns_theta_full 25.242
_diffrn_reflns_theta_max 27.576
_diffrn_reflns_theta_min 1.931
_diffrn_source 'MICRO FOCUS TUBE'
_exptl_absorpt_coefficient_mu 0.242
_exptl_absorpt_correction_type multi-scan
_exptl_absorpt_process_details SADABS
_exptl_crystal_colour yellow
_exptl_crystal_density_diffrn 1.434
_exptl_crystal_density_method 'not measured'
_exptl_crystal_description rod
_exptl_crystal_F_000 736
_exptl_crystal_size_max 0.226
_exptl_crystal_size_mid 0.125
_exptl_crystal_size_min 0.027
_exptl_transmission_factor_max 0.7456
_exptl_transmission_factor_min 0.5633
_refine_diff_density_max 0.300
_refine_diff_density_min -0.339
_refine_diff_density_rms 0.067
_refine_ls_abs_structure_details
;
 Flack x determined using 1663 quotients [(I+)-(I-)]/[(I+)+(I-)]
 (Parsons, Flack and Wagner, Acta Cryst. B69 (2013) 249-259).
;
_refine_ls_abs_structure_Flack 0.46(6)
_refine_ls_extinction_method none
_refine_ls_goodness_of_fit_ref 0.999
_refine_ls_hydrogen_treatment constr
_refine_ls_matrix_type full
_refine_ls_number_parameters 471
_refine_ls_number_reflns 7145
_refine_ls_number_restraints 2
_refine_ls_restrained_S_all 0.999
_refine_ls_R_factor_all 0.1066
_refine_ls_R_factor_gt 0.0548
_refine_ls_shift/su_max 0.000
_refine_ls_shift/su_mean 0.000
_refine_ls_structure_factor_coef Fsqd
_refine_ls_weighting_details 'w=1/[\s^2^(Fo^2^)+(0.0523P)^2^] where P=(Fo^2^+2Fc^2^)/3'
_refine_ls_weighting_scheme calc
_refine_ls_wR_factor_gt 0.1116
_refine_ls_wR_factor_ref 0.1328
_reflns_Friedel_coverage 0.873
_reflns_Friedel_fraction_full 0.909
_reflns_Friedel_fraction_max 0.873
_reflns_number_gt 4725
_reflns_number_total 7145
_reflns_threshold_expression 'I > 2\s(I)'
_cod_data_source_file d1cc06803b2.cif
_cod_data_source_block DLR88_0ma_a
_cod_depositor_comments
;
The following automatic conversions were performed:

data item '_exptl_absorpt_correction_type' value 'multi scan' was
changed to 'multi-scan' in accordance with the
/home/data/users/saulius/crontab/automatic-downloads/rss-feeds/RSC/lib/dictionaries/cif_core.dic
dictionary named 'cif_core.dic' version 2.4.2 last updated on
2011-04-26.

Automatic conversion script
Id: cif_fix_values 7556 2019-12-06 15:28:31Z antanas 
;
_cod_original_sg_symbol_H-M 'P c'
_cod_database_code 7129478
_shelx_shelxl_version_number 2018/3
_shelx_space_group_comment
;
The symmetry employed for this shelxl refinement is uniquely defined
by the following loop, which should always be used as a source of
symmetry information in preference to the above space-group names.
They are only intended as comments.
;

loop_
_space_group_symop_operation_xyz
'x, y, z'
'x, -y, z+1/2'

loop_
_atom_site_label
_atom_site_type_symbol
_atom_site_fract_x
_atom_site_fract_y
_atom_site_fract_z
_atom_site_U_iso_or_equiv
_atom_site_adp_type
_atom_site_occupancy
_atom_site_site_symmetry_order
_atom_site_calc_flag
_atom_site_refinement_flags_posn
_atom_site_refinement_flags_adp
_atom_site_refinement_flags_occupancy
_atom_site_disorder_assembly
_atom_site_disorder_group
Cl1_1 Cl 0.43401(8) 1.10930(11) 0.79695(19) 0.0386(4) Uani 1 1 d . . . . .
N1_1 N 0.6478(3) 0.9749(4) 0.6880(6) 0.0239(11) Uani 1 1 d . . . . .
N2_1 N 0.6204(2) 0.8116(3) 0.6993(6) 0.0252(11) Uani 1 1 d . . . . .
N3_1 N 0.7676(3) 1.1853(3) 0.6398(6) 0.0280(11) Uani 1 1 d . . . . .
C1_1 C 0.7432(3) 0.7373(4) 0.6378(7) 0.0241(12) Uani 1 1 d . . . . .
C2_1 C 0.8222(3) 0.7469(4) 0.6514(7) 0.0291(13) Uani 1 1 d . . . . .
H2_1 H 0.845267 0.811237 0.676457 0.035 Uiso 1 1 calc R U . . .
C3_1 C 0.8674(3) 0.6640(4) 0.6288(8) 0.0355(14) Uani 1 1 d . . . . .
H3_1 H 0.921263 0.671475 0.638661 0.043 Uiso 1 1 calc R U . . .
C4_1 C 0.8344(4) 0.5702(4) 0.5921(8) 0.0355(14) Uani 1 1 d . . . . .
H4_1 H 0.865655 0.513225 0.576404 0.043 Uiso 1 1 calc R U . . .
C5_1 C 0.7566(4) 0.5591(4) 0.5781(8) 0.0363(15) Uani 1 1 d . . . . .
H5_1 H 0.733974 0.494593 0.551377 0.044 Uiso 1 1 calc R U . . .
C6_1 C 0.7108(3) 0.6420(4) 0.6030(7) 0.0278(13) Uani 1 1 d . . . . .
H6_1 H 0.657044 0.633594 0.596336 0.033 Uiso 1 1 calc R U . . .
C7_1 C 0.6953(3) 0.8250(4) 0.6636(6) 0.0219(12) Uani 1 1 d . . . . .
C8_1 C 0.7144(3) 0.9287(4) 0.6559(7) 0.0224(12) Uani 1 1 d . . . . .
C9_1 C 0.5922(3) 0.9068(4) 0.7139(7) 0.0252(13) Uani 1 1 d . . . . .
C10_1 C 0.7641(3) 1.0128(4) 0.6305(7) 0.0241(12) Uani 1 1 d . . . . .
C11_1 C 0.7230(3) 1.1012(4) 0.6543(7) 0.0233(12) Uani 1 1 d . . . . .
C12_1 C 0.6475(3) 1.0785(4) 0.6908(7) 0.0236(12) Uani 1 1 d . . . . .
C13_1 C 0.8390(3) 1.0439(4) 0.5970(7) 0.0236(12) Uani 1 1 d . . . . .
C14_1 C 0.8385(3) 1.1510(4) 0.6081(7) 0.0277(13) Uani 1 1 d . . . . .
C15_1 C 0.5227(3) 0.9486(5) 0.7498(7) 0.0288(14) Uani 1 1 d . . . . .
H15_1 H 0.480553 0.907411 0.770101 0.035 Uiso 1 1 calc R U . . .
C16_1 C 0.5790(3) 1.1208(4) 0.7258(8) 0.0258(11) Uani 1 1 d . . . . .
H16_1 H 0.572553 1.192061 0.730684 0.031 Uiso 1 1 calc R U . . .
C17_1 C 0.5189(3) 1.0535(4) 0.7540(7) 0.0266(13) Uani 1 1 d . . . . .
C18_1 C 0.9061(3) 0.9964(4) 0.5576(7) 0.0280(13) Uani 1 1 d . . . . .
H18_1 H 0.908116 0.924890 0.546427 0.034 Uiso 1 1 calc R U . . .
C19_1 C 0.9692(3) 1.0546(5) 0.5353(8) 0.0340(14) Uani 1 1 d . . . . .
H19_1 H 1.014595 1.022282 0.509029 0.041 Uiso 1 1 calc R U . . .
C20_1 C 0.9677(3) 1.1589(5) 0.5506(8) 0.0375(15) Uani 1 1 d . . . . .
H20_1 H 1.012205 1.196600 0.535714 0.045 Uiso 1 1 calc R U . . .
C21_1 C 0.9030(4) 1.2092(5) 0.5868(8) 0.0375(15) Uani 1 1 d . . . . .
H21_1 H 0.902150 1.280849 0.597026 0.045 Uiso 1 1 calc R U . . .
C22_1 C 0.7421(4) 1.2893(4) 0.6376(8) 0.0375(15) Uani 1 1 d . . . . .
H22A_1 H 0.771210 1.325992 0.743588 0.056 Uiso 1 1 calc R U . . .
H22B_1 H 0.687532 1.291221 0.649868 0.056 Uiso 1 1 calc R U . . .
H22C_1 H 0.750104 1.321085 0.517812 0.056 Uiso 1 1 calc R U . . .
Cl1_2 Cl 0.57784(9) 0.55533(11) 0.2030(2) 0.0395(4) Uani 1 1 d . . . . .
N1_2 N 0.3865(2) 0.2586(3) 0.2625(6) 0.0267(11) Uani 1 1 d . . . . .
N2_2 N 0.3572(2) 0.4204(3) 0.2468(6) 0.0247(10) Uani 1 1 d . . . . .
N3_2 N 0.2352(3) 0.6304(3) 0.2733(6) 0.0292(11) Uani 1 1 d . . . . .
C1_2 C 0.2598(3) 0.1843(4) 0.2946(7) 0.0257(12) Uani 1 1 d . . . . .
C2_2 C 0.1810(3) 0.1947(4) 0.2420(7) 0.0294(12) Uani 1 1 d . . . . .
H2_2 H 0.160358 0.257260 0.193386 0.035 Uiso 1 1 calc R U . . .
C3_2 C 0.1331(3) 0.1137(4) 0.2606(8) 0.0368(14) Uani 1 1 d . . . . .
H3_2 H 0.079539 0.120864 0.223059 0.044 Uiso 1 1 calc R U . . .
C4_2 C 0.1620(4) 0.0228(5) 0.3327(8) 0.0383(15) Uani 1 1 d . . . . .
H4_2 H 0.128664 -0.032223 0.346293 0.046 Uiso 1 1 calc R U . . .
C5_2 C 0.2405(4) 0.0123(4) 0.3857(8) 0.0356(15) Uani 1 1 d . . . . .
H5_2 H 0.260865 -0.050313 0.434941 0.043 Uiso 1 1 calc R U . . .
C6_2 C 0.2891(3) 0.0929(4) 0.3667(7) 0.0300(13) Uani 1 1 d . . . . .
H6_2 H 0.342612 0.085314 0.403376 0.036 Uiso 1 1 calc R U . . .
C7_2 C 0.3104(3) 0.2714(4) 0.2785(7) 0.0267(13) Uani 1 1 d . . . . .
C8_2 C 0.4150(3) 0.3520(4) 0.2438(8) 0.0280(13) Uani 1 1 d . . . . .
C9_2 C 0.2901(3) 0.3744(4) 0.2697(7) 0.0260(13) Uani 1 1 d . . . . .
C10_2 C 0.4862(3) 0.3948(4) 0.2267(8) 0.0285(13) Uani 1 1 d . . . . .
H10_2 H 0.530018 0.353972 0.220795 0.034 Uiso 1 1 calc R U . . .
C11_2 C 0.4898(3) 0.4997(4) 0.2187(7) 0.0262(13) Uani 1 1 d . . . . .
C12_2 C 0.4279(3) 0.5661(4) 0.2257(7) 0.0306(13) Uani 1 1 d . . . . .
H12_2 H 0.434606 0.637267 0.219593 0.037 Uiso 1 1 calc R U . . .
C13_2 C 0.3574(3) 0.5249(4) 0.2419(7) 0.0259(13) Uani 1 1 d . . . . .
C14_2 C 0.2382(3) 0.4581(4) 0.2840(7) 0.0250(12) Uani 1 1 d . . . . .
C15_2 C 0.2794(3) 0.5462(4) 0.2650(7) 0.0254(12) Uani 1 1 d . . . . .
C16_2 C 0.1631(3) 0.5970(4) 0.3034(7) 0.0283(13) Uani 1 1 d . . . . .
C17_2 C 0.1624(3) 0.4890(4) 0.3116(7) 0.0259(12) Uani 1 1 d . . . . .
C18_2 C 0.2594(4) 0.7350(4) 0.2669(8) 0.0360(15) Uani 1 1 d . . . . .
H18A_2 H 0.217062 0.775992 0.203795 0.054 Uiso 1 1 calc R U . . .
H18B_2 H 0.302990 0.739669 0.196399 0.054 Uiso 1 1 calc R U . . .
H18C_2 H 0.274499 0.759883 0.396376 0.054 Uiso 1 1 calc R U . . .
C19_2 C 0.0983(3) 0.6542(5) 0.3255(7) 0.0350(14) Uani 1 1 d . . . . .
H19_2 H 0.099032 0.725923 0.320406 0.042 Uiso 1 1 calc R U . . .
C20_2 C 0.0336(3) 0.6027(5) 0.3546(7) 0.0376(15) Uani 1 1 d . . . . .
H20_2 H -0.011447 0.639904 0.366620 0.045 Uiso 1 1 calc R U . . .
C21_2 C 0.0320(3) 0.4977(5) 0.3672(7) 0.0360(14) Uani 1 1 d . . . . .
H21_2 H -0.013640 0.465065 0.390867 0.043 Uiso 1 1 calc R U . . .
C22_2 C 0.0956(3) 0.4398(4) 0.3458(7) 0.0291(13) Uani 1 1 d . . . . .
H22_2 H 0.093846 0.368163 0.354237 0.035 Uiso 1 1 calc R U . . .

loop_
_atom_site_aniso_label
_atom_site_aniso_U_11
_atom_site_aniso_U_22
_atom_site_aniso_U_33
_atom_site_aniso_U_23
_atom_site_aniso_U_13
_atom_site_aniso_U_12
Cl1_1 0.0298(8) 0.0428(9) 0.0437(8) -0.0003(7) 0.0072(6) 0.0131(7)
N1_1 0.028(3) 0.019(3) 0.025(2) -0.0023(18) 0.0047(19) 0.002(2)
N2_1 0.024(3) 0.024(3) 0.027(2) 0.0001(18) 0.0026(19) 0.000(2)
N3_1 0.032(3) 0.021(3) 0.031(2) -0.001(2) 0.0022(19) 0.000(2)
C1_1 0.028(3) 0.019(3) 0.026(3) 0.002(2) 0.007(2) 0.002(2)
C2_1 0.032(3) 0.023(3) 0.032(3) -0.002(2) 0.003(2) 0.004(3)
C3_1 0.032(3) 0.037(4) 0.040(3) 0.004(3) 0.012(3) 0.010(3)
C4_1 0.046(4) 0.022(3) 0.041(3) 0.003(2) 0.013(3) 0.012(3)
C5_1 0.047(4) 0.021(3) 0.042(4) 0.001(2) 0.010(3) 0.005(3)
C6_1 0.034(3) 0.020(3) 0.031(3) 0.003(2) 0.009(2) -0.001(3)
C7_1 0.027(3) 0.021(3) 0.017(2) 0.001(2) 0.004(2) -0.001(2)
C8_1 0.029(3) 0.021(3) 0.018(3) 0.000(2) 0.005(2) 0.004(2)
C9_1 0.029(3) 0.026(3) 0.021(3) 0.001(2) 0.003(2) 0.002(3)
C10_1 0.030(3) 0.021(3) 0.021(3) -0.004(2) 0.003(2) -0.002(2)
C11_1 0.028(3) 0.019(3) 0.022(3) -0.001(2) 0.002(2) 0.001(2)
C12_1 0.030(3) 0.020(3) 0.021(3) -0.001(2) 0.003(2) 0.002(2)
C13_1 0.025(3) 0.027(3) 0.019(3) 0.001(2) 0.001(2) -0.003(2)
C14_1 0.029(3) 0.028(3) 0.024(3) 0.000(2) -0.001(2) -0.001(3)
C15_1 0.032(4) 0.034(4) 0.021(3) 0.003(2) 0.004(2) 0.001(3)
C16_1 0.029(3) 0.023(3) 0.026(3) -0.004(2) 0.002(2) 0.006(3)
C17_1 0.025(3) 0.033(3) 0.022(3) -0.002(2) 0.004(2) 0.012(3)
C18_1 0.031(3) 0.026(3) 0.027(3) 0.001(2) 0.004(2) 0.000(3)
C19_1 0.025(3) 0.046(4) 0.031(3) 0.005(3) 0.004(2) -0.006(3)
C20_1 0.036(4) 0.042(4) 0.034(3) 0.001(3) 0.002(3) -0.016(3)
C21_1 0.043(4) 0.032(4) 0.037(3) -0.001(3) 0.003(3) -0.013(3)
C22_1 0.054(4) 0.018(3) 0.040(3) -0.005(3) 0.005(3) -0.001(3)
Cl1_2 0.0285(8) 0.0403(9) 0.0510(9) -0.0047(7) 0.0099(6) -0.0090(7)
N1_2 0.027(3) 0.020(3) 0.034(3) -0.0034(19) 0.007(2) 0.001(2)
N2_2 0.022(3) 0.021(3) 0.032(3) 0.0006(19) 0.0063(19) -0.002(2)
N3_2 0.038(3) 0.021(3) 0.029(3) -0.0022(19) 0.005(2) 0.002(2)
C1_2 0.031(3) 0.020(3) 0.027(3) -0.003(2) 0.007(2) -0.002(2)
C2_2 0.033(3) 0.024(3) 0.031(3) -0.002(2) 0.004(2) 0.000(2)
C3_2 0.036(3) 0.040(4) 0.036(3) -0.001(3) 0.011(2) -0.009(3)
C4_2 0.046(4) 0.033(4) 0.037(3) -0.005(3) 0.010(3) -0.015(3)
C5_2 0.056(4) 0.024(3) 0.027(3) 0.002(2) 0.007(3) -0.004(3)
C6_2 0.037(3) 0.030(3) 0.024(3) -0.001(2) 0.005(2) -0.003(3)
C7_2 0.031(3) 0.027(3) 0.022(3) 0.001(2) 0.003(2) 0.002(3)
C8_2 0.030(3) 0.027(3) 0.027(3) -0.003(2) 0.005(2) 0.002(3)
C9_2 0.027(3) 0.028(4) 0.024(3) -0.001(2) 0.006(2) -0.003(3)
C10_2 0.026(3) 0.030(3) 0.030(3) -0.004(2) 0.008(2) 0.000(3)
C11_2 0.021(3) 0.027(3) 0.031(3) -0.004(3) 0.006(2) -0.005(3)
C12_2 0.035(3) 0.031(3) 0.027(3) 0.002(2) 0.006(2) -0.003(3)
C13_2 0.028(3) 0.023(3) 0.027(3) -0.001(2) 0.007(2) 0.000(3)
C14_2 0.028(3) 0.026(3) 0.021(3) 0.001(2) 0.003(2) 0.000(2)
C15_2 0.029(3) 0.022(3) 0.025(3) -0.001(2) 0.004(2) 0.002(3)
C16_2 0.031(3) 0.031(3) 0.023(3) 0.000(2) 0.004(2) 0.001(3)
C17_2 0.028(3) 0.032(3) 0.018(3) 0.001(2) 0.002(2) 0.005(3)
C18_2 0.045(4) 0.029(4) 0.035(3) 0.003(3) 0.009(3) 0.002(3)
C19_2 0.038(4) 0.037(4) 0.030(3) -0.003(3) 0.004(3) 0.011(3)
C20_2 0.035(4) 0.051(4) 0.027(3) -0.002(3) 0.004(2) 0.009(3)
C21_2 0.026(3) 0.052(4) 0.030(3) -0.006(3) 0.003(2) 0.000(3)
C22_2 0.031(3) 0.036(3) 0.021(3) 0.002(2) 0.006(2) 0.001(3)

loop_
_atom_type_symbol
_atom_type_description
_atom_type_scat_dispersion_real
_atom_type_scat_dispersion_imag
_atom_type_scat_source
C C 0.0033 0.0016 'International Tables Vol C Tables 4.2.6.8 and 6.1.1.4'
H H 0.0000 0.0000 'International Tables Vol C Tables 4.2.6.8 and 6.1.1.4'
Cl Cl 0.1484 0.1585 'International Tables Vol C Tables 4.2.6.8 and 6.1.1.4'
N N 0.0061 0.0033 'International Tables Vol C Tables 4.2.6.8 and 6.1.1.4'

loop_
_geom_angle_atom_site_label_1
_geom_angle_atom_site_label_2
_geom_angle_atom_site_label_3
_geom_angle
_geom_angle_site_symmetry_1
_geom_angle_site_symmetry_3
_geom_angle_publ_flag
C9_1 N1_1 C12_1 130.8(5) . . ?
C9_1 N1_1 C8_1 112.3(4) . . ?
C12_1 N1_1 C8_1 116.9(5) . . ?
C9_1 N2_1 C7_1 105.2(4) . . ?
C11_1 N3_1 C14_1 106.9(4) . . ?
C11_1 N3_1 C22_1 126.0(5) . . ?
C14_1 N3_1 C22_1 126.8(5) . . ?
C2_1 C1_1 C6_1 118.5(5) . . ?
C2_1 C1_1 C7_1 120.8(5) . . ?
C6_1 C1_1 C7_1 120.6(5) . . ?
C3_1 C2_1 C1_1 120.8(5) . . ?
C4_1 C3_1 C2_1 120.1(6) . . ?
C5_1 C4_1 C3_1 120.1(6) . . ?
C4_1 C5_1 C6_1 120.2(6) . . ?
C5_1 C6_1 C1_1 120.3(6) . . ?
N2_1 C7_1 C8_1 111.6(5) . . ?
N2_1 C7_1 C1_1 120.2(5) . . ?
C8_1 C7_1 C1_1 128.2(5) . . ?
N1_1 C8_1 C7_1 102.2(4) . . ?
N1_1 C8_1 C10_1 103.2(5) . . ?
C7_1 C8_1 C10_1 154.6(5) . . ?
N2_1 C9_1 N1_1 108.7(5) . . ?
N2_1 C9_1 C15_1 135.7(5) . . ?
N1_1 C9_1 C15_1 115.5(5) . . ?
C11_1 C10_1 C13_1 106.7(5) . . ?
C11_1 C10_1 C8_1 107.0(5) . . ?
C13_1 C10_1 C8_1 146.2(5) . . ?
N3_1 C11_1 C10_1 110.7(5) . . ?
N3_1 C11_1 C12_1 138.1(5) . . ?
C10_1 C11_1 C12_1 111.2(5) . . ?
N1_1 C12_1 C16_1 114.3(5) . . ?
N1_1 C12_1 C11_1 101.6(4) . . ?
C16_1 C12_1 C11_1 144.1(5) . . ?
C18_1 C13_1 C14_1 117.9(5) . . ?
C18_1 C13_1 C10_1 136.8(5) . . ?
C14_1 C13_1 C10_1 105.3(5) . . ?
N3_1 C14_1 C21_1 127.4(5) . . ?
N3_1 C14_1 C13_1 110.4(5) . . ?
C21_1 C14_1 C13_1 122.1(5) . . ?
C17_1 C15_1 C9_1 116.3(5) . . ?
C12_1 C16_1 C17_1 117.4(5) . . ?
C15_1 C17_1 C16_1 125.7(5) . . ?
C15_1 C17_1 Cl1_1 118.3(4) . . ?
C16_1 C17_1 Cl1_1 116.1(4) . . ?
C19_1 C18_1 C13_1 119.5(5) . . ?
C18_1 C19_1 C20_1 121.3(6) . . ?
C21_1 C20_1 C19_1 121.5(5) . . ?
C20_1 C21_1 C14_1 117.6(5) . . ?
C8_2 N1_2 C7_2 106.2(4) . . ?
C9_2 N2_2 C8_2 111.8(5) . . ?
C9_2 N2_2 C13_2 117.1(5) . . ?
C8_2 N2_2 C13_2 131.0(5) . . ?
C15_2 N3_2 C16_2 106.8(5) . . ?
C15_2 N3_2 C18_2 127.1(5) . . ?
C16_2 N3_2 C18_2 125.9(5) . . ?
C6_2 C1_2 C2_2 119.4(5) . . ?
C6_2 C1_2 C7_2 120.8(5) . . ?
C2_2 C1_2 C7_2 119.7(5) . . ?
C3_2 C2_2 C1_2 120.0(5) . . ?
C4_2 C3_2 C2_2 120.8(6) . . ?
C3_2 C4_2 C5_2 119.4(6) . . ?
C6_2 C5_2 C4_2 120.2(6) . . ?
C1_2 C6_2 C5_2 120.2(6) . . ?
N1_2 C7_2 C9_2 111.2(5) . . ?
N1_2 C7_2 C1_2 121.5(5) . . ?
C9_2 C7_2 C1_2 127.3(5) . . ?
N1_2 C8_2 N2_2 108.3(5) . . ?
N1_2 C8_2 C10_2 137.1(5) . . ?
N2_2 C8_2 C10_2 114.6(5) . . ?
N2_2 C9_2 C7_2 102.5(5) . . ?
N2_2 C9_2 C14_2 103.7(5) . . ?
C7_2 C9_2 C14_2 153.6(5) . . ?
C11_2 C10_2 C8_2 117.0(5) . . ?
C10_2 C11_2 C12_2 125.5(5) . . ?
C10_2 C11_2 Cl1_2 118.2(4) . . ?
C12_2 C11_2 Cl1_2 116.4(4) . . ?
C13_2 C12_2 C11_2 118.1(5) . . ?
C12_2 C13_2 N2_2 113.7(5) . . ?
C12_2 C13_2 C15_2 145.5(5) . . ?
N2_2 C13_2 C15_2 100.7(4) . . ?
C15_2 C14_2 C17_2 106.6(5) . . ?
C15_2 C14_2 C9_2 106.8(5) . . ?
C17_2 C14_2 C9_2 146.7(5) . . ?
N3_2 C15_2 C14_2 111.6(5) . . ?
N3_2 C15_2 C13_2 136.6(5) . . ?
C14_2 C15_2 C13_2 111.8(5) . . ?
N3_2 C16_2 C19_2 128.9(5) . . ?
N3_2 C16_2 C17_2 109.6(5) . . ?
C19_2 C16_2 C17_2 121.5(5) . . ?
C22_2 C17_2 C16_2 118.9(5) . . ?
C22_2 C17_2 C14_2 135.8(5) . . ?
C16_2 C17_2 C14_2 105.3(5) . . ?
C20_2 C19_2 C16_2 117.6(6) . . ?
C19_2 C20_2 C21_2 122.0(6) . . ?
C22_2 C21_2 C20_2 121.3(6) . . ?
C21_2 C22_2 C17_2 118.7(6) . . ?

loop_
_geom_bond_atom_site_label_1
_geom_bond_atom_site_label_2
_geom_bond_distance
_geom_bond_site_symmetry_2
_geom_bond_publ_flag
Cl1_1 C17_1 1.738(5) . ?
N1_1 C9_1 1.365(7) . ?
N1_1 C12_1 1.370(7) . ?
N1_1 C8_1 1.373(7) . ?
N2_1 C9_1 1.364(6) . ?
N2_1 C7_1 1.394(7) . ?
N3_1 C11_1 1.376(7) . ?
N3_1 C14_1 1.381(7) . ?
N3_1 C22_1 1.447(7) . ?
C1_1 C2_1 1.391(7) . ?
C1_1 C6_1 1.392(7) . ?
C1_1 C7_1 1.463(7) . ?
C2_1 C3_1 1.379(7) . ?
C3_1 C4_1 1.379(8) . ?
C4_1 C5_1 1.373(8) . ?
C5_1 C6_1 1.389(8) . ?
C7_1 C8_1 1.415(7) . ?
C8_1 C10_1 1.444(8) . ?
C9_1 C15_1 1.402(8) . ?
C10_1 C11_1 1.399(7) . ?
C10_1 C13_1 1.438(7) . ?
C11_1 C12_1 1.426(8) . ?
C12_1 C16_1 1.388(8) . ?
C13_1 C18_1 1.405(8) . ?
C13_1 C14_1 1.419(7) . ?
C14_1 C21_1 1.400(8) . ?
C15_1 C17_1 1.389(7) . ?
C16_1 C17_1 1.423(8) . ?
C18_1 C19_1 1.382(8) . ?
C19_1 C20_1 1.384(8) . ?
C20_1 C21_1 1.379(9) . ?
Cl1_2 C11_2 1.739(5) . ?
N1_2 C8_2 1.348(7) . ?
N1_2 C7_2 1.375(7) . ?
N2_2 C9_2 1.363(7) . ?
N2_2 C8_2 1.367(7) . ?
N2_2 C13_2 1.383(7) . ?
N3_2 C15_2 1.366(7) . ?
N3_2 C16_2 1.393(7) . ?
N3_2 C18_2 1.450(7) . ?
C1_2 C6_2 1.385(7) . ?
C1_2 C2_2 1.395(7) . ?
C1_2 C7_2 1.473(8) . ?
C2_2 C3_2 1.384(7) . ?
C3_2 C4_2 1.376(8) . ?
C4_2 C5_2 1.391(8) . ?
C5_2 C6_2 1.387(8) . ?
C7_2 C9_2 1.407(8) . ?
C8_2 C10_2 1.399(8) . ?
C9_2 C14_2 1.450(8) . ?
C10_2 C11_2 1.390(7) . ?
C11_2 C12_2 1.409(8) . ?
C12_2 C13_2 1.380(8) . ?
C13_2 C15_2 1.439(8) . ?
C14_2 C15_2 1.390(7) . ?
C14_2 C17_2 1.440(7) . ?
C16_2 C19_2 1.400(8) . ?
C16_2 C17_2 1.431(8) . ?
C17_2 C22_2 1.400(7) . ?
C19_2 C20_2 1.370(8) . ?
C20_2 C21_2 1.393(8) . ?
C21_2 C22_2 1.386(8) . ?
